data_7042735
loop_
_publ_author_name
'Gong, Chao'
'Ding, Hao'
'Lu, Chengrong'
'Zhao, Bei'
'Yao, Yingming'

_publ_section_title
;
 An amidato divalent ytterbium cluster: synthesis and molecular structure,
 its reactivity to carbodiimides and application in the guanylation
 reaction
;
_journal_name_full 'Dalton Trans.'
_journal_paper_doi 10.1039/C7DT00871F
_journal_year 2017
_chemical_formula_moiety 'C83 H102 N6 O4 Yb2, 3(C7 H8)'
_chemical_formula_sum 'C104 H126 N6 O4 Yb2'
_chemical_formula_weight 1870.18
_chemical_name_systematic
;
 ? 
;
_space_group_crystal_system triclinic
_space_group_IT_number 2
_space_group_name_Hall '-P 1'
_space_group_name_H-M_alt 'P -1'
_symmetry_space_group_name_Hall '-P 1'
_symmetry_space_group_name_H-M 'P -1'
_atom_sites_solution_hydrogens geom
_audit_creation_date 2017-03-27
_audit_creation_method
;
Olex2 1.2
(compiled 2017.03.02 svn.r3394 for OlexSys, GUI svn.r5324)
;
_audit_update_record
;
2017-03-27 deposited with the CCDC.
2017-03-30 downloaded from the CCDC.
;
_cell_angle_alpha 103.924(3)
_cell_angle_beta 96.231(3)
_cell_angle_gamma 108.738(3)
_cell_formula_units_Z 2
_cell_length_a 14.2348(4)
_cell_length_b 16.1058(5)
_cell_length_c 23.8596(9)
_cell_measurement_reflns_used 12226
_cell_measurement_temperature 293.01(10)
_cell_measurement_theta_max 26.1620
_cell_measurement_theta_min 3.0820
_cell_volume 4924.1(3)
_computing_cell_refinement
;
CrysAlisPro, Agilent Technologies,
Version 1.171.36.24 (release 03-12-2012 CrysAlis171 .NET)
(compiled Dec  3 2012,18:21:49)
;
_computing_data_collection
;
CrysAlisPro, Agilent Technologies,
Version 1.171.36.24 (release 03-12-2012 CrysAlis171 .NET)
(compiled Dec  3 2012,18:21:49)
;
_computing_data_reduction
;
CrysAlisPro, Agilent Technologies,
Version 1.171.36.24 (release 03-12-2012 CrysAlis171 .NET)
(compiled Dec  3 2012,18:21:49)
;
_computing_molecular_graphics 'Olex2 (Dolomanov et al., 2009)'
_computing_publication_material 'Olex2 (Dolomanov et al., 2009)'
_computing_structure_refinement 'ShelXL (Sheldrick, 2015)'
_computing_structure_solution 'SUPERFLIP, J. Appl. Cryst. (2007) 40, 786-790'
_diffrn_ambient_temperature 293(2)
_diffrn_detector_area_resol_mean 10.3818
_diffrn_measured_fraction_theta_full 0.998
_diffrn_measured_fraction_theta_max 0.999
_diffrn_measurement_details
;
#__ type_ start__ end____ width___ exp.time_
  1 omega   10.00   52.00   1.0000   24.0000
omega____ theta____ kappa____ phi______ frames
    -       11.0616  -99.0000 -120.0000 42

#__ type_ start__ end____ width___ exp.time_
  2 omega   41.00   67.00   1.0000   24.0000
omega____ theta____ kappa____ phi______ frames
    -       11.0616  178.0000    0.0000 26

#__ type_ start__ end____ width___ exp.time_
  3 omega  -25.00   28.00   1.0000   24.0000
omega____ theta____ kappa____ phi______ frames
    -      -12.4679  -99.0000  -60.0000 53

#__ type_ start__ end____ width___ exp.time_
  4 omega  -83.00  -37.00   1.0000   24.0000
omega____ theta____ kappa____ phi______ frames
    -      -12.4679  -57.0000   30.0000 46

#__ type_ start__ end____ width___ exp.time_
  5 omega  -36.00  -10.00   1.0000   24.0000
omega____ theta____ kappa____ phi______ frames
    -      -12.4679  -57.0000   30.0000 26

#__ type_ start__ end____ width___ exp.time_
  6 omega  -97.00  -70.00   1.0000   24.0000
omega____ theta____ kappa____ phi______ frames
    -      -12.4679  178.0000   30.0000 27

#__ type_ start__ end____ width___ exp.time_
  7 omega  -74.00  -31.00   1.0000   24.0000
omega____ theta____ kappa____ phi______ frames
    -      -12.4679  -37.0000  -90.0000 43

#__ type_ start__ end____ width___ exp.time_
  8 omega  -83.00  -56.00   1.0000   24.0000
omega____ theta____ kappa____ phi______ frames
    -      -12.4679  147.0000  153.3613 27

#__ type_ start__ end____ width___ exp.time_
  9 omega  -56.00   52.00   1.0000   24.0000
omega____ theta____ kappa____ phi______ frames
    -      -12.4679   19.0000 -180.0000 108

#__ type_ start__ end____ width___ exp.time_
 10 omega  -20.00   55.00   1.0000   24.0000
omega____ theta____ kappa____ phi______ frames
    -      -12.4679   57.0000 -180.0000 75

#__ type_ start__ end____ width___ exp.time_
 11 omega  -17.00   29.00   1.0000   24.0000
omega____ theta____ kappa____ phi______ frames
    -      -12.4679  -99.0000    0.0000 46
;
_diffrn_measurement_device_type 'Xcalibur, Atlas, Gemini'
_diffrn_measurement_method '\w scans'
_diffrn_radiation_type MoK\a
_diffrn_radiation_wavelength 0.71073
_diffrn_reflns_av_R_equivalents 0.0782
_diffrn_reflns_av_unetI/netI 0.1074
_diffrn_reflns_Laue_measured_fraction_full 0.998
_diffrn_reflns_Laue_measured_fraction_max 0.999
_diffrn_reflns_limit_h_max 17
_diffrn_reflns_limit_h_min -17
_diffrn_reflns_limit_k_max 20
_diffrn_reflns_limit_k_min -20
_diffrn_reflns_limit_l_max 29
_diffrn_reflns_limit_l_min -29
_diffrn_reflns_number 62644
_diffrn_reflns_point_group_measured_fraction_full 0.998
_diffrn_reflns_point_group_measured_fraction_max 0.999
_diffrn_reflns_theta_full 25.242
_diffrn_reflns_theta_max 26.372
_diffrn_reflns_theta_min 2.793
_exptl_absorpt_coefficient_mu 1.938
_exptl_absorpt_correction_T_max 1.00000
_exptl_absorpt_correction_T_min 0.87851
_exptl_absorpt_correction_type multi-scan
_exptl_absorpt_process_details
;
CrysAlisPro, Agilent Technologies,
Version 1.171.36.24 (release 03-12-2012 CrysAlis171 .NET)
(compiled Dec  3 2012,18:21:49)
Empirical absorption correction using spherical harmonics,
 implemented in SCALE3 ABSPACK scaling algorithm.
;
_exptl_crystal_colour orange
_exptl_crystal_colour_primary orange
_exptl_crystal_density_diffrn 1.261
_exptl_crystal_density_method 'not measured'
_exptl_crystal_description prism
_exptl_crystal_F_000 1928
_exptl_crystal_size_max 0.32
_exptl_crystal_size_mid 0.2
_exptl_crystal_size_min 0.1
_refine_diff_density_max 1.320
_refine_diff_density_min -1.181
_refine_diff_density_rms 0.142
_refine_ls_extinction_method none
_refine_ls_goodness_of_fit_ref 1.096
_refine_ls_hydrogen_treatment constr
_refine_ls_matrix_type full
_refine_ls_number_parameters 940
_refine_ls_number_reflns 20109
_refine_ls_number_restraints 33
_refine_ls_restrained_S_all 1.098
_refine_ls_R_factor_all 0.1094
_refine_ls_R_factor_gt 0.0643
_refine_ls_shift/su_max 0.001
_refine_ls_shift/su_mean 0.000
_refine_ls_structure_factor_coef Fsqd
_refine_ls_weighting_details 'w=1/[\s^2^(Fo^2^)+(0.0408P)^2^+20.1517P] where P=(Fo^2^+2Fc^2^)/3'
_refine_ls_weighting_scheme calc
_refine_ls_wR_factor_gt 0.1337
_refine_ls_wR_factor_ref 0.1486
_reflns_Friedel_coverage 0.000
_reflns_number_gt 13505
_reflns_number_total 20109
_reflns_threshold_expression 'I > 2\s(I)'
_cod_data_source_file c7dt00871f2.cif
_cod_data_source_block g130109a
_cod_database_code 7042735
_shelx_shelxl_version_number 2014/7
_shelx_space_group_comment
;
The symmetry employed for this shelxl refinement is uniquely defined
by the following loop, which should always be used as a source of
symmetry information in preference to the above space-group names.
They are only intended as comments.
;
_olex2_refinement_description
;
1. Fixed Uiso
 At 1.2 times of:
  All C(H) groups
 At 1.5 times of:
  All C(H,H,H) groups
2. Restrained distances
 C91A-C97A = C91B-C97B
 1.5 with sigma of 0.02
 C84A-C90A = C84B-C90B
 1.5 with sigma of 0.02
 C98-C104 = C105-C111
 1.5 with sigma of 0.02
 C97A-C92A = C97A-C96A = C97B-C92B = C97B-C96B
 2.5 with sigma of 0.04
 C89A-C90A = C85A-C90A = C89B-C90B = C85B-C90B
 2.45 with sigma of 0.04
 C103-C104 = C99-C104 = C110-C111 = C106-C111
 2.5 with sigma of 0.04
3. Rigid bond restraints
 C71, C72, C73
 with sigma for 1-2 distances of 0.005 and sigma for 1-3 distances of 0.005
4. Uiso/Uaniso restraints and constraints
C71 \\sim C72 \\sim C73: within 1.7A with sigma of 0.005 and sigma for terminal
atoms of 0.01
Uiso(C91A) = Uiso(C92A) = Uiso(C93A) = Uiso(C94A) = Uiso(C95A) = Uiso(C96A) =
Uiso(C97A) = Uiso(C91B) = Uiso(C92B) = Uiso(C93B) = Uiso(C94B) = Uiso(C95B) =
Uiso(C96B) = Uiso(C97B)
Uiso(C84A) = Uiso(C85A) = Uiso(C86A) = Uiso(C87A) = Uiso(C88A) = Uiso(C89A) =
Uiso(C90A) = Uiso(C84B) = Uiso(C85B) = Uiso(C86B) = Uiso(C87B) = Uiso(C88B) =
Uiso(C89B) = Uiso(C90B)
Uiso(C98) = Uiso(C99) = Uiso(C100) = Uiso(C101) = Uiso(C102) = Uiso(C103) =
Uiso(C104)
Uiso(C105) = Uiso(C106) = Uiso(C107) = Uiso(C108) = Uiso(C109) = Uiso(C110) =
Uiso(C111)
5. Others
 Fixed Sof: C84A(0.5) C85A(0.5) H85A(0.5) C86A(0.5) H86A(0.5) C87A(0.5)
 H87A(0.5) C88A(0.5) H88A(0.5) C89A(0.5) H89A(0.5) C90A(0.5) H90A(0.5)
 H90B(0.5) H90C(0.5) C84B(0.5) C85B(0.5) H85B(0.5) C86B(0.5) H86B(0.5)
 C87B(0.5) H87B(0.5) C88B(0.5) H88B(0.5) C89B(0.5) H89B(0.5) C90B(0.5)
 H90D(0.5) H90E(0.5) H90F(0.5) C91A(0.5) C92A(0.5) H92A(0.5) C93A(0.5)
 H93A(0.5) C94A(0.5) H94A(0.5) C95A(0.5) H95A(0.5) C96A(0.5) H96A(0.5)
 C97A(0.5) H97A(0.5) H97B(0.5) H97C(0.5) C91B(0.5) C92B(0.5) H92B(0.5)
 C93B(0.5) H93B(0.5) C94B(0.5) H94B(0.5) C95B(0.5) H95B(0.5) C96B(0.5)
 H96B(0.5) C97B(0.5) H97D(0.5) H97E(0.5) H97F(0.5) C98(0.5) C99(0.5) H99(0.5)
 C100(0.5) H100(0.5) C101(0.5) H101(0.5) C102(0.5) H102(0.5) C103(0.5)
 H103(0.5) C104(0.5) H10A(0.5) H10B(0.5) H10C(0.5) C105(0.5) C106(0.5)
 H106(0.5) C107(0.5) H107(0.5) C108(0.5) H108(0.5) C109(0.5) H109(0.5)
 C110(0.5) H110(0.5) C111(0.5) H11A(0.5) H11B(0.5) H11C(0.5)
6.a Ternary CH refined with riding coordinates:
 C14(H14), C17(H17), C33(H33), C36(H36), C52(H52), C55(H55), C71(H71),
 C74(H74), C78(H78), C81(H81)
6.b Aromatic/amide H refined with riding coordinates:
 C3(H3), C4(H4), C5(H5), C6(H6), C7(H7), C10(H10), C11(H11), C12(H12),
 C22(H22), C23(H23), C24(H24), C25(H25), C26(H26), C29(H29), C30(H30), C31(H31),
  C41(H41), C42(H42), C43(H43), C44(H44), C45(H45), C48(H48), C49(H49),
 C50(H50), C60(H60), C61(H61), C62(H62), C63(H63), C64(H64), C67(H67), C68(H68),
  C69(H69), C85A(H85A), C86A(H86A), C87A(H87A), C88A(H88A), C89A(H89A),
 C85B(H85B), C86B(H86B), C87B(H87B), C88B(H88B), C89B(H89B), C92A(H92A),
 C93A(H93A), C94A(H94A), C95A(H95A), C96A(H96A), C92B(H92B), C93B(H93B),
 C94B(H94B), C95B(H95B), C96B(H96B), C99(H99), C100(H100), C101(H101),
 C102(H102), C103(H103), C106(H106), C107(H107), C108(H108), C109(H109),
 C110(H110)
6.c Fitted hexagon refined as free rotating group:
 C84A(C85A,C86A,C87A,C88A,C89A), C84B(C85B,C86B,C87B,C88B,C89B), C91A(C92A,
 C93A,C94A,C95A,C96A), C91B(C92B,C93B,C94B,C95B,C96B), C98(C99,C100,C101,C102,
 C103), C105(C106,C107,C108,C109,C110)
6.d Idealised Me refined as rotating group:
 C15(H15A,H15B,H15C), C16(H16A,H16B,H16C), C18(H18A,H18B,H18C), C19(H19A,H19B,
 H19C), C34(H34A,H34B,H34C), C35(H35A,H35B,H35C), C37(H37A,H37B,H37C), C38(H38A,
 H38B,H38C), C53(H53A,H53B,H53C), C54(H54A,H54B,H54C), C56(H56A,H56B,H56C),
 C57(H57A,H57B,H57C), C72(H72A,H72B,H72C), C73(H73A,H73B,H73C), C75(H75A,H75B,
 H75C), C76(H76A,H76B,H76C), C79(H79A,H79B,H79C), C80(H80A,H80B,H80C), C82(H82A,
 H82B,H82C), C83(H83A,H83B,H83C), C90A(H90A,H90B,H90C), C90B(H90D,H90E,H90F),
 C97A(H97A,H97B,H97C), C97B(H97D,H97E,H97F), C104(H10A,H10B,H10C), C111(H11A,
 H11B,H11C)
;
_olex2_submission_special_instructions 'No special instructions were received'

loop_
_space_group_symop_operation_xyz
'x, y, z'
'-x, -y, -z'

loop_
_atom_site_label
_atom_site_type_symbol
_atom_site_fract_x
_atom_site_fract_y
_atom_site_fract_z
_atom_site_U_iso_or_equiv
_atom_site_adp_type
_atom_site_occupancy
_atom_site_site_symmetry_order
_atom_site_calc_flag
_atom_site_refinement_flags_posn
_atom_site_refinement_flags_adp
_atom_site_refinement_flags_occupancy
_atom_site_disorder_assembly
_atom_site_disorder_group
Yb1 Yb 0.46401(2) 0.29441(2) 0.22072(2) 0.02496(10) Uani 1 1 d . . . . .
Yb2 Yb 0.53757(2) 0.51757(2) 0.26769(2) 0.02600(10) Uani 1 1 d . . . . .
O1 O 0.5805(4) 0.4210(3) 0.1990(3) 0.0312(13) Uani 1 1 d . . . . .
O2 O 0.3859(4) 0.3936(3) 0.2125(2) 0.0290(12) Uani 1 1 d . . . . .
O3 O 0.3832(4) 0.2232(3) 0.1247(2) 0.0327(13) Uani 1 1 d . . . . .
O4 O 0.5407(4) 0.5934(4) 0.1989(3) 0.0340(13) Uani 1 1 d . . . . .
N1 N 0.6180(5) 0.2974(4) 0.1906(3) 0.0332(16) Uani 1 1 d . . . . .
N2 N 0.3675(5) 0.5155(4) 0.2688(3) 0.0279(15) Uani 1 1 d . . . . .
N3 N 0.3512(5) 0.1389(4) 0.1855(3) 0.0329(17) Uani 1 1 d . . . . .
N4 N 0.6462(5) 0.6722(4) 0.2840(3) 0.0349(17) Uani 1 1 d . . . . .
N5 N 0.5798(5) 0.4879(5) 0.3514(3) 0.0331(16) Uani 1 1 d . . . . .
N6 N 0.4994(5) 0.3178(4) 0.3174(3) 0.0304(15) Uani 1 1 d . . . . .
C1 C 0.6430(6) 0.3789(5) 0.1836(4) 0.0289(18) Uani 1 1 d . . . . .
C2 C 0.7286(6) 0.4304(5) 0.1601(4) 0.033(2) Uani 1 1 d . . . . .
C3 C 0.7204(6) 0.5006(6) 0.1383(4) 0.040(2) Uani 1 1 d . . . . .
H3 H 0.6612 0.5136 0.1378 0.048 Uiso 1 1 calc R . . . .
C4 C 0.7982(8) 0.5514(7) 0.1173(5) 0.061(3) Uani 1 1 d . . . . .
H4 H 0.7908 0.5979 0.1024 0.073 Uiso 1 1 calc R . . . .
C5 C 0.8865(7) 0.5344(7) 0.1179(5) 0.060(3) Uani 1 1 d . . . . .
H5 H 0.9391 0.5696 0.1040 0.072 Uiso 1 1 calc R . . . .
C6 C 0.8968(7) 0.4655(7) 0.1391(5) 0.056(3) Uani 1 1 d . . . . .
H6 H 0.9566 0.4537 0.1396 0.067 Uiso 1 1 calc R . . . .
C7 C 0.8183(6) 0.4134(6) 0.1597(4) 0.044(2) Uani 1 1 d . . . . .
H7 H 0.8256 0.3662 0.1736 0.053 Uiso 1 1 calc R . . . .
C8 C 0.6698(6) 0.2353(5) 0.1702(4) 0.036(2) Uani 1 1 d . . . . .
C9 C 0.7285(7) 0.2168(6) 0.2140(5) 0.047(3) Uani 1 1 d . . . . .
C10 C 0.7754(8) 0.1538(8) 0.1948(7) 0.071(4) Uani 1 1 d . . . . .
H10 H 0.8136 0.1390 0.2223 0.086 Uiso 1 1 calc R . . . .
C11 C 0.7654(9) 0.1139(8) 0.1359(8) 0.082(5) Uani 1 1 d . . . . .
H11 H 0.7998 0.0745 0.1242 0.098 Uiso 1 1 calc R . . . .
C12 C 0.7064(8) 0.1301(6) 0.0934(6) 0.060(3) Uani 1 1 d . . . . .
H12 H 0.6983 0.0993 0.0538 0.072 Uiso 1 1 calc R . . . .
C13 C 0.6577(7) 0.1937(6) 0.1099(5) 0.046(3) Uani 1 1 d . . . . .
C14 C 0.7390(8) 0.2599(9) 0.2776(6) 0.070(4) Uani 1 1 d . . . . .
H14 H 0.6752 0.2688 0.2829 0.084 Uiso 1 1 calc R . . . .
C15 C 0.7588(10) 0.2048(10) 0.3189(6) 0.096(5) Uani 1 1 d . . . . .
H15A H 0.7086 0.1440 0.3056 0.144 Uiso 1 1 calc GR . . . .
H15B H 0.7553 0.2345 0.3582 0.144 Uiso 1 1 calc GR . . . .
H15C H 0.8248 0.2014 0.3186 0.144 Uiso 1 1 calc GR . . . .
C16 C 0.8235(11) 0.3554(9) 0.2986(6) 0.086(4) Uani 1 1 d . . . . .
H16A H 0.8852 0.3505 0.2883 0.128 Uiso 1 1 calc GR . . . .
H16B H 0.8335 0.3795 0.3406 0.128 Uiso 1 1 calc GR . . . .
H16C H 0.8043 0.3958 0.2800 0.128 Uiso 1 1 calc GR . . . .
C17 C 0.5934(8) 0.2115(7) 0.0613(5) 0.050(2) Uani 1 1 d . . . . .
H17 H 0.5651 0.2564 0.0803 0.060 Uiso 1 1 calc R . . . .
C18 C 0.6580(9) 0.2518(8) 0.0199(5) 0.073(3) Uani 1 1 d . . . . .
H18A H 0.6891 0.2101 0.0022 0.110 Uiso 1 1 calc GR . . . .
H18B H 0.7096 0.3094 0.0421 0.110 Uiso 1 1 calc GR . . . .
H18C H 0.6157 0.2611 -0.0103 0.110 Uiso 1 1 calc GR . . . .
C19 C 0.5069(9) 0.1265(8) 0.0251(5) 0.071(3) Uani 1 1 d . . . . .
H19A H 0.5329 0.0829 0.0040 0.106 Uiso 1 1 calc GR . . . .
H19B H 0.4659 0.1419 -0.0025 0.106 Uiso 1 1 calc GR . . . .
H19C H 0.4664 0.1004 0.0506 0.106 Uiso 1 1 calc GR . . . .
C20 C 0.3250(6) 0.4363(5) 0.2305(4) 0.0275(18) Uani 1 1 d . . . . .
C21 C 0.2159(6) 0.3855(5) 0.2017(4) 0.034(2) Uani 1 1 d . . . . .
C22 C 0.1938(6) 0.3211(6) 0.1487(4) 0.040(2) Uani 1 1 d . . . . .
H22 H 0.2466 0.3107 0.1320 0.047 Uiso 1 1 calc R . . . .
C23 C 0.0944(7) 0.2701(7) 0.1186(5) 0.053(3) Uani 1 1 d . . . . .
H23 H 0.0808 0.2274 0.0819 0.064 Uiso 1 1 calc R . . . .
C24 C 0.0156(7) 0.2846(7) 0.1448(6) 0.059(3) Uani 1 1 d . . . . .
H24 H -0.0514 0.2517 0.1255 0.071 Uiso 1 1 calc R . . . .
C25 C 0.0378(7) 0.3480(7) 0.1995(5) 0.054(3) Uani 1 1 d . . . . .
H25 H -0.0147 0.3563 0.2174 0.065 Uiso 1 1 calc R . . . .
C26 C 0.1374(6) 0.3995(6) 0.2281(5) 0.045(2) Uani 1 1 d . . . . .
H26 H 0.1516 0.4429 0.2645 0.054 Uiso 1 1 calc R . . . .
C27 C 0.3169(6) 0.5788(5) 0.2883(4) 0.036(2) Uani 1 1 d . . . . .
C28 C 0.2841(6) 0.6215(6) 0.2485(5) 0.042(2) Uani 1 1 d . . . . .
C29 C 0.2380(8) 0.6824(7) 0.2715(6) 0.059(3) Uani 1 1 d . . . . .
H29 H 0.2149 0.7118 0.2470 0.071 Uiso 1 1 calc R . . . .
C30 C 0.2251(8) 0.7014(8) 0.3288(6) 0.071(4) Uani 1 1 d . . . . .
H30 H 0.1933 0.7424 0.3423 0.086 Uiso 1 1 calc R . . . .
C31 C 0.2591(8) 0.6600(7) 0.3659(5) 0.061(3) Uani 1 1 d . . . . .
H31 H 0.2510 0.6737 0.4048 0.074 Uiso 1 1 calc R . . . .
C32 C 0.3054(7) 0.5980(6) 0.3464(4) 0.046(2) Uani 1 1 d . . . . .
C33 C 0.2977(7) 0.6050(6) 0.1859(4) 0.041(2) Uani 1 1 d . . . . .
H33 H 0.3354 0.5634 0.1794 0.050 Uiso 1 1 calc R . . . .
C34 C 0.3617(8) 0.6954(7) 0.1745(5) 0.059(3) Uani 1 1 d . . . . .
H34A H 0.3245 0.7360 0.1778 0.088 Uiso 1 1 calc GR . . . .
H34B H 0.3760 0.6819 0.1357 0.088 Uiso 1 1 calc GR . . . .
H34C H 0.4241 0.7241 0.2031 0.088 Uiso 1 1 calc GR . . . .
C35 C 0.1972(7) 0.5596(7) 0.1403(5) 0.060(3) Uani 1 1 d . . . . .
H35A H 0.1586 0.5026 0.1463 0.089 Uiso 1 1 calc GR . . . .
H35B H 0.2111 0.5482 0.1013 0.089 Uiso 1 1 calc GR . . . .
H35C H 0.1592 0.5995 0.1449 0.089 Uiso 1 1 calc GR . . . .
C36 C 0.3387(8) 0.5502(7) 0.3883(4) 0.052(3) Uani 1 1 d . . . . .
H36 H 0.3989 0.5393 0.3770 0.063 Uiso 1 1 calc R . . . .
C37 C 0.3696(10) 0.6055(9) 0.4526(5) 0.088(4) Uani 1 1 d . . . . .
H37A H 0.4188 0.6648 0.4568 0.132 Uiso 1 1 calc GR . . . .
H37B H 0.3984 0.5743 0.4750 0.132 Uiso 1 1 calc GR . . . .
H37C H 0.3112 0.6125 0.4667 0.132 Uiso 1 1 calc GR . . . .
C38 C 0.2603(10) 0.4569(9) 0.3816(6) 0.087(4) Uani 1 1 d . . . . .
H38A H 0.1984 0.4638 0.3901 0.130 Uiso 1 1 calc GR . . . .
H38B H 0.2848 0.4292 0.4085 0.130 Uiso 1 1 calc GR . . . .
H38C H 0.2481 0.4185 0.3419 0.130 Uiso 1 1 calc GR . . . .
C39 C 0.3298(6) 0.1466(5) 0.1326(4) 0.0322(19) Uani 1 1 d . . . . .
C40 C 0.2513(6) 0.0807(6) 0.0806(4) 0.0346(19) Uani 1 1 d . . . . .
C41 C 0.2238(7) 0.1151(6) 0.0364(4) 0.047(2) Uani 1 1 d . . . . .
H41 H 0.2557 0.1767 0.0393 0.057 Uiso 1 1 calc R . . . .
C42 C 0.1491(8) 0.0584(7) -0.0121(5) 0.059(3) Uani 1 1 d . . . . .
H42 H 0.1289 0.0830 -0.0407 0.071 Uiso 1 1 calc R . . . .
C43 C 0.1035(7) -0.0346(7) -0.0192(5) 0.054(3) Uani 1 1 d . . . . .
H43 H 0.0544 -0.0725 -0.0525 0.065 Uiso 1 1 calc R . . . .
C44 C 0.1322(7) -0.0692(6) 0.0237(4) 0.052(3) Uani 1 1 d . . . . .
H44 H 0.1024 -0.1315 0.0194 0.062 Uiso 1 1 calc R . . . .
C45 C 0.2047(7) -0.0132(6) 0.0734(4) 0.044(2) Uani 1 1 d . . . . .
H45 H 0.2228 -0.0381 0.1024 0.053 Uiso 1 1 calc R . . . .
C46 C 0.3004(6) 0.0636(5) 0.2060(4) 0.0324(19) Uani 1 1 d . . . . .
C47 C 0.2041(6) 0.0518(5) 0.2199(4) 0.034(2) Uani 1 1 d . . . . .
C48 C 0.1636(7) -0.0187(6) 0.2449(4) 0.049(3) Uani 1 1 d . . . . .
H48 H 0.1005 -0.0274 0.2550 0.058 Uiso 1 1 calc R . . . .
C49 C 0.2128(7) -0.0750(6) 0.2552(5) 0.049(3) Uani 1 1 d . . . . .
H49 H 0.1837 -0.1210 0.2720 0.059 Uiso 1 1 calc R . . . .
C50 C 0.3054(7) -0.0631(6) 0.2406(4) 0.043(2) Uani 1 1 d . . . . .
H50 H 0.3381 -0.1024 0.2471 0.052 Uiso 1 1 calc R . . . .
C51 C 0.3520(6) 0.0051(5) 0.2165(4) 0.036(2) Uani 1 1 d . . . . .
C52 C 0.1464(6) 0.1147(6) 0.2108(4) 0.041(2) Uani 1 1 d . . . . .
H52 H 0.1772 0.1470 0.1837 0.049 Uiso 1 1 calc R . . . .
C53 C 0.1586(12) 0.1852(9) 0.2663(6) 0.103(5) Uani 1 1 d . . . . .
H53A H 0.1266 0.2266 0.2586 0.155 Uiso 1 1 calc GR . . . .
H53B H 0.2294 0.2186 0.2825 0.155 Uiso 1 1 calc GR . . . .
H53C H 0.1278 0.1563 0.2939 0.155 Uiso 1 1 calc GR . . . .
C54 C 0.0374(8) 0.0618(8) 0.1822(7) 0.096(5) Uani 1 1 d . . . . .
H54A H 0.0026 0.0346 0.2093 0.144 Uiso 1 1 calc GR . . . .
H54B H 0.0328 0.0144 0.1476 0.144 Uiso 1 1 calc GR . . . .
H54C H 0.0069 0.1023 0.1714 0.144 Uiso 1 1 calc GR . . . .
C55 C 0.4562(7) 0.0190(6) 0.2017(5) 0.045(2) Uani 1 1 d . . . . .
H55 H 0.4913 0.0849 0.2087 0.054 Uiso 1 1 calc R . . . .
C56 C 0.5209(8) -0.0135(8) 0.2390(6) 0.072(4) Uani 1 1 d . . . . .
H56A H 0.4932 -0.0792 0.2289 0.107 Uiso 1 1 calc GR . . . .
H56B H 0.5221 0.0122 0.2799 0.107 Uiso 1 1 calc GR . . . .
H56C H 0.5885 0.0057 0.2319 0.107 Uiso 1 1 calc GR . . . .
C57 C 0.4473(9) -0.0283(9) 0.1372(6) 0.078(4) Uani 1 1 d . . . . .
H57A H 0.4242 -0.0935 0.1306 0.118 Uiso 1 1 calc GR . . . .
H57B H 0.5124 -0.0079 0.1267 0.118 Uiso 1 1 calc GR . . . .
H57C H 0.3999 -0.0134 0.1134 0.118 Uiso 1 1 calc GR . . . .
C58 C 0.6123(6) 0.6685(6) 0.2293(4) 0.033(2) Uani 1 1 d . . . . .
C59 C 0.6492(6) 0.7403(6) 0.1979(5) 0.040(2) Uani 1 1 d . . . . .
C60 C 0.6186(8) 0.7113(7) 0.1380(5) 0.057(3) Uani 1 1 d . . . . .
H60 H 0.5809 0.6496 0.1195 0.069 Uiso 1 1 calc R . . . .
C61 C 0.6424(10) 0.7721(8) 0.1033(6) 0.076(4) Uani 1 1 d . . . . .
H61 H 0.6215 0.7513 0.0625 0.092 Uiso 1 1 calc R . . . .
C62 C 0.6970(10) 0.8623(9) 0.1317(6) 0.079(4) Uani 1 1 d . . . . .
H62 H 0.7134 0.9038 0.1100 0.094 Uiso 1 1 calc R . . . .
C63 C 0.7283(9) 0.8929(7) 0.1924(7) 0.076(4) Uani 1 1 d . . . . .
H63 H 0.7661 0.9546 0.2109 0.091 Uiso 1 1 calc R . . . .
C64 C 0.7038(8) 0.8324(6) 0.2260(5) 0.055(3) Uani 1 1 d . . . . .
H64 H 0.7238 0.8535 0.2669 0.065 Uiso 1 1 calc R . . . .
C65 C 0.7253(7) 0.7486(6) 0.3263(4) 0.046(2) Uani 1 1 d . . . . .
C66 C 0.8287(7) 0.7651(7) 0.3222(5) 0.050(2) Uani 1 1 d . . . . .
C67 C 0.9006(9) 0.8410(9) 0.3617(6) 0.084(4) Uani 1 1 d . . . . .
H67 H 0.9685 0.8532 0.3600 0.101 Uiso 1 1 calc R . . . .
C68 C 0.8749(10) 0.8994(9) 0.4037(7) 0.106(5) Uani 1 1 d . . . . .
H68 H 0.9253 0.9518 0.4292 0.128 Uiso 1 1 calc R . . . .
C69 C 0.7761(9) 0.8819(8) 0.4089(6) 0.082(4) Uani 1 1 d . . . . .
H69 H 0.7600 0.9210 0.4386 0.098 Uiso 1 1 calc R . . . .
C70 C 0.7000(8) 0.8060(6) 0.3699(5) 0.054(3) Uani 1 1 d . . . . .
C71 C 0.8564(8) 0.6996(8) 0.2758(6) 0.067(3) Uani 1 1 d . U . . .
H71 H 0.8010 0.6758 0.2413 0.080 Uiso 1 1 calc R . . . .
C72 C 0.9517(9) 0.7448(10) 0.2552(7) 0.101(4) Uani 1 1 d . U . . .
H72A H 1.0088 0.7684 0.2875 0.151 Uiso 1 1 calc GR . . . .
H72B H 0.9449 0.7942 0.2413 0.151 Uiso 1 1 calc GR . . . .
H72C H 0.9618 0.7006 0.2238 0.151 Uiso 1 1 calc GR . . . .
C73 C 0.8612(10) 0.6191(8) 0.2938(6) 0.081(3) Uani 1 1 d . U . . .
H73A H 0.9169 0.6385 0.3264 0.121 Uiso 1 1 calc GR . . . .
H73B H 0.8707 0.5762 0.2613 0.121 Uiso 1 1 calc GR . . . .
H73C H 0.7992 0.5903 0.3053 0.121 Uiso 1 1 calc GR . . . .
C74 C 0.5896(8) 0.7872(7) 0.3750(5) 0.059(3) Uani 1 1 d . . . . .
H74 H 0.5530 0.7208 0.3602 0.071 Uiso 1 1 calc R . . . .
C75 C 0.5411(9) 0.8312(9) 0.3381(6) 0.084(4) Uani 1 1 d . . . . .
H75A H 0.5783 0.8961 0.3502 0.126 Uiso 1 1 calc GR . . . .
H75B H 0.4726 0.8199 0.3431 0.126 Uiso 1 1 calc GR . . . .
H75C H 0.5415 0.8059 0.2974 0.126 Uiso 1 1 calc GR . . . .
C76 C 0.5757(11) 0.8200(8) 0.4383(6) 0.085(4) Uani 1 1 d . . . . .
H76A H 0.6020 0.8858 0.4516 0.127 Uiso 1 1 calc GR . . . .
H76B H 0.6114 0.7969 0.4635 0.127 Uiso 1 1 calc GR . . . .
H76C H 0.5049 0.7978 0.4394 0.127 Uiso 1 1 calc GR . . . .
C77 C 0.5321(6) 0.4031(6) 0.3150(4) 0.0331(19) Uani 1 1 d . . . . .
C78 C 0.6288(6) 0.5118(6) 0.4136(4) 0.041(2) Uani 1 1 d . . . . .
H78 H 0.5830 0.4746 0.4335 0.049 Uiso 1 1 calc R . . . .
C79 C 0.6493(9) 0.6129(7) 0.4428(5) 0.066(3) Uani 1 1 d . . . . .
H79A H 0.6930 0.6496 0.4230 0.099 Uiso 1 1 calc GR . . . .
H79B H 0.6813 0.6294 0.4834 0.099 Uiso 1 1 calc GR . . . .
H79C H 0.5864 0.6233 0.4403 0.099 Uiso 1 1 calc GR . . . .
C80 C 0.7281(7) 0.4926(8) 0.4180(5) 0.060(3) Uani 1 1 d . . . . .
H80A H 0.7132 0.4280 0.4027 0.090 Uiso 1 1 calc GR . . . .
H80B H 0.7623 0.5134 0.4586 0.090 Uiso 1 1 calc GR . . . .
H80C H 0.7708 0.5246 0.3956 0.090 Uiso 1 1 calc GR . . . .
C81 C 0.5010(7) 0.2887(6) 0.3724(4) 0.045(2) Uani 1 1 d . . . . .
H81 H 0.5660 0.3253 0.3996 0.053 Uiso 1 1 calc R . . . .
C82 C 0.4167(9) 0.3026(9) 0.4014(5) 0.074(4) Uani 1 1 d . . . . .
H82A H 0.4289 0.3670 0.4153 0.111 Uiso 1 1 calc GR . . . .
H82B H 0.4135 0.2774 0.4340 0.111 Uiso 1 1 calc GR . . . .
H82C H 0.3537 0.2723 0.3734 0.111 Uiso 1 1 calc GR . . . .
C83 C 0.4893(11) 0.1878(7) 0.3556(6) 0.083(4) Uani 1 1 d . . . . .
H83A H 0.4269 0.1520 0.3278 0.125 Uiso 1 1 calc GR . . . .
H83B H 0.4889 0.1674 0.3902 0.125 Uiso 1 1 calc GR . . . .
H83C H 0.5450 0.1804 0.3382 0.125 Uiso 1 1 calc GR . . . .
C84A C 0.7314(18) 0.106(2) 0.5081(11) 0.107(3) Uiso 0.5 1 d D . P A 1
C85A C 0.8097(14) 0.084(2) 0.5327(12) 0.107(3) Uiso 0.5 1 d DG . P A 1
H85A H 0.8710 0.0993 0.5202 0.128 Uiso 0.5 1 calc R . P A 1
C86A C 0.7963(16) 0.040(2) 0.5760(12) 0.107(3) Uiso 0.5 1 d G . P A 1
H86A H 0.8487 0.0248 0.5925 0.128 Uiso 0.5 1 calc R . P A 1
C87A C 0.7047(19) 0.017(2) 0.5947(11) 0.107(3) Uiso 0.5 1 d G . P A 1
H87A H 0.6957 -0.0126 0.6236 0.128 Uiso 0.5 1 calc R . P A 1
C88A C 0.6263(14) 0.039(2) 0.5700(12) 0.107(3) Uiso 0.5 1 d G . P A 1
H88A H 0.5650 0.0244 0.5825 0.128 Uiso 0.5 1 calc R . P A 1
C89A C 0.6397(15) 0.084(2) 0.5267(12) 0.107(3) Uiso 0.5 1 d DG . P A 1
H89A H 0.5873 0.0989 0.5102 0.128 Uiso 0.5 1 calc R . P A 1
C90A C 0.742(2) 0.147(2) 0.4593(12) 0.107(3) Uiso 0.5 1 d D . P A 1
H90A H 0.7388 0.2072 0.4714 0.160 Uiso 0.5 1 calc GR . P A 1
H90B H 0.6887 0.1093 0.4260 0.160 Uiso 0.5 1 calc GR . P A 1
H90C H 0.8064 0.1516 0.4487 0.160 Uiso 0.5 1 calc GR . P A 1
C84B C 0.6965(18) 0.107(2) 0.5110(11) 0.107(3) Uiso 0.5 1 d D . P B 2
C85B C 0.7925(17) 0.102(2) 0.5124(12) 0.107(3) Uiso 0.5 1 d DG . P B 2
H85B H 0.8325 0.1255 0.4876 0.128 Uiso 0.5 1 calc R . P B 2
C86B C 0.8286(14) 0.061(2) 0.5510(13) 0.107(3) Uiso 0.5 1 d G . P B 2
H86B H 0.8928 0.0582 0.5519 0.128 Uiso 0.5 1 calc R . P B 2
C87B C 0.7687(19) 0.026(2) 0.5881(12) 0.107(3) Uiso 0.5 1 d G . P B 2
H87B H 0.7928 -0.0011 0.6139 0.128 Uiso 0.5 1 calc R . P B 2
C88B C 0.6727(18) 0.031(2) 0.5866(11) 0.107(3) Uiso 0.5 1 d G . P B 2
H88B H 0.6327 0.0070 0.6115 0.128 Uiso 0.5 1 calc R . P B 2
C89B C 0.6367(13) 0.071(2) 0.5481(12) 0.107(3) Uiso 0.5 1 d DG . P B 2
H89B H 0.5725 0.0743 0.5471 0.128 Uiso 0.5 1 calc R . P B 2
C90B C 0.653(2) 0.138(2) 0.4657(12) 0.107(3) Uiso 0.5 1 d D . P B 2
H90D H 0.6914 0.2018 0.4714 0.160 Uiso 0.5 1 calc GR . P B 2
H90E H 0.5840 0.1315 0.4687 0.160 Uiso 0.5 1 calc GR . P B 2
H90F H 0.6536 0.1026 0.4274 0.160 Uiso 0.5 1 calc GR . P B 2
C91A C 1.0385(15) 0.2543(17) 0.9254(10) 0.098(2) Uiso 0.5 1 d D . P C 1
C92A C 0.9401(16) 0.2281(16) 0.8944(8) 0.098(2) Uiso 0.5 1 d DG . P C 1
H92A H 0.9180 0.1833 0.8581 0.117 Uiso 0.5 1 calc R . P C 1
C93A C 0.8748(12) 0.2689(18) 0.9176(11) 0.098(2) Uiso 0.5 1 d G . P C 1
H93A H 0.8090 0.2514 0.8969 0.117 Uiso 0.5 1 calc R . P C 1
C94A C 0.9079(16) 0.3359(17) 0.9719(11) 0.098(2) Uiso 0.5 1 d G . P C 1
H94A H 0.8643 0.3632 0.9875 0.117 Uiso 0.5 1 calc R . P C 1
C95A C 1.0063(18) 0.3621(15) 1.0030(8) 0.098(2) Uiso 0.5 1 d G . P C 1
H95A H 1.0285 0.4069 1.0393 0.117 Uiso 0.5 1 calc R . P C 1
C96A C 1.0716(12) 0.3213(17) 0.9797(10) 0.098(2) Uiso 0.5 1 d DG . P C 1
H96A H 1.1374 0.3388 1.0005 0.117 Uiso 0.5 1 calc R . P C 1
C97A C 1.0984(19) 0.2108(19) 0.8945(12) 0.098(2) Uiso 0.5 1 d D . P C 1
H97A H 1.0606 0.1745 0.8555 0.146 Uiso 0.5 1 calc GR . P C 1
H97B H 1.1158 0.1719 0.9153 0.146 Uiso 0.5 1 calc GR . P C 1
H97C H 1.1591 0.2566 0.8917 0.146 Uiso 0.5 1 calc GR . P C 1
C91B C 1.0730(12) 0.2816(18) 0.9491(11) 0.098(2) Uiso 0.5 1 d D . P D 2
C92B C 1.0491(15) 0.3408(16) 0.9932(9) 0.098(2) Uiso 0.5 1 d DG . P D 2
H92B H 1.0977 0.3776 1.0269 0.117 Uiso 0.5 1 calc R . P D 2
C93B C 0.9527(17) 0.3449(16) 0.9867(9) 0.098(2) Uiso 0.5 1 d G . P D 2
H93B H 0.9367 0.3845 1.0162 0.117 Uiso 0.5 1 calc R . P D 2
C94B C 0.8801(12) 0.2899(19) 0.9362(11) 0.098(2) Uiso 0.5 1 d G . P D 2
H94B H 0.8155 0.2927 0.9319 0.117 Uiso 0.5 1 calc R . P D 2
C95B C 0.9039(14) 0.2308(17) 0.8922(9) 0.098(2) Uiso 0.5 1 d G . P D 2
H95B H 0.8554 0.1940 0.8584 0.117 Uiso 0.5 1 calc R . P D 2
C96B C 1.0004(17) 0.2266(16) 0.8986(9) 0.098(2) Uiso 0.5 1 d DG . P D 2
H96B H 1.0164 0.1871 0.8691 0.117 Uiso 0.5 1 calc R . P D 2
C97B C 1.1728(15) 0.2788(19) 0.9582(13) 0.098(2) Uiso 0.5 1 d D . P D 2
H97D H 1.2158 0.3308 0.9903 0.146 Uiso 0.5 1 calc GR . P D 2
H97E H 1.1994 0.2804 0.9230 0.146 Uiso 0.5 1 calc GR . P D 2
H97F H 1.1701 0.2234 0.9675 0.146 Uiso 0.5 1 calc GR . P D 2
C98 C 0.0083(17) 0.3209(14) 0.5017(9) 0.124(5) Uiso 0.5 1 d D . P . .
C99 C 0.0057(16) 0.3268(14) 0.4444(10) 0.124(5) Uiso 0.5 1 d DG . P . .
H99 H -0.0216 0.3664 0.4323 0.149 Uiso 0.5 1 calc R . P . .
C100 C 0.0439(17) 0.2734(16) 0.4052(8) 0.124(5) Uiso 0.5 1 d G . P . .
H100 H 0.0421 0.2773 0.3669 0.149 Uiso 0.5 1 calc R . P . .
C101 C 0.0846(16) 0.2142(14) 0.4233(10) 0.124(5) Uiso 0.5 1 d G . P . .
H101 H 0.1102 0.1785 0.3971 0.149 Uiso 0.5 1 calc R . P . .
C102 C 0.0872(16) 0.2083(14) 0.4806(10) 0.124(5) Uiso 0.5 1 d G . P . .
H102 H 0.1145 0.1687 0.4927 0.149 Uiso 0.5 1 calc R . P . .
C103 C 0.0491(17) 0.2617(16) 0.5198(8) 0.124(5) Uiso 0.5 1 d DG . P . .
H103 H 0.0508 0.2578 0.5581 0.149 Uiso 0.5 1 calc R . P . .
C104 C -0.031(2) 0.372(2) 0.5440(12) 0.124(5) Uiso 0.5 1 d D . P . .
H10A H -0.0502 0.4154 0.5281 0.186 Uiso 0.5 1 calc GR . P . .
H10B H 0.0198 0.4049 0.5794 0.186 Uiso 0.5 1 calc GR . P . .
H10C H -0.0894 0.3315 0.5529 0.186 Uiso 0.5 1 calc GR . P . .
C105 C 0.5499(17) 0.4594(19) -0.0037(13) 0.128(5) Uiso 0.5 1 d D . P E -1
C106 C 0.520(2) 0.524(2) -0.0219(13) 0.128(5) Uiso 0.5 1 d DG . P E -1
H106 H 0.5534 0.5532 -0.0474 0.154 Uiso 0.5 1 calc R . P E -1
C107 C 0.4404(19) 0.5467(17) -0.0020(12) 0.128(5) Uiso 0.5 1 d G . P E -1
H107 H 0.4205 0.5902 -0.0142 0.154 Uiso 0.5 1 calc R . P E -1
C108 C 0.3906(15) 0.5038(17) 0.0360(11) 0.128(5) Uiso 0.5 1 d G . P E -1
H108 H 0.3374 0.5187 0.0493 0.154 Uiso 0.5 1 calc R . P E -1
C109 C 0.4205(16) 0.4388(16) 0.0543(10) 0.128(5) Uiso 0.5 1 d G . P E -1
H109 H 0.3871 0.4101 0.0798 0.154 Uiso 0.5 1 calc R . P E -1
C110 C 0.5001(17) 0.4166(15) 0.0344(11) 0.128(5) Uiso 0.5 1 d DG . P E -1
H110 H 0.5200 0.3730 0.0466 0.154 Uiso 0.5 1 calc R . P E -1
C111 C 0.640(2) 0.452(2) -0.0256(16) 0.128(5) Uiso 0.5 1 d D . P E -1
H11A H 0.6228 0.3918 -0.0526 0.193 Uiso 0.5 1 calc GR . P E -1
H11B H 0.6918 0.4609 0.0070 0.193 Uiso 0.5 1 calc GR . P E -1
H11C H 0.6638 0.4973 -0.0454 0.193 Uiso 0.5 1 calc GR . P E -1

loop_
_atom_site_aniso_label
_atom_site_aniso_U_11
_atom_site_aniso_U_22
_atom_site_aniso_U_33
_atom_site_aniso_U_23
_atom_site_aniso_U_13
_atom_site_aniso_U_12
Yb1 0.02494(18) 0.02018(18) 0.0295(2) 0.00880(16) 0.00817(16) 0.00586(15)
Yb2 0.02509(18) 0.02038(19) 0.0297(2) 0.00657(16) 0.00410(16) 0.00551(15)
O1 0.028(3) 0.029(3) 0.046(4) 0.019(3) 0.015(3) 0.015(2)
O2 0.027(3) 0.027(3) 0.031(3) 0.005(3) 0.006(2) 0.010(2)
O3 0.038(3) 0.020(3) 0.033(4) 0.010(3) 0.007(3) 0.000(2)
O4 0.034(3) 0.024(3) 0.037(4) 0.008(3) 0.004(3) 0.002(3)
N1 0.037(4) 0.025(4) 0.043(5) 0.014(3) 0.014(3) 0.013(3)
N2 0.028(3) 0.028(4) 0.026(4) 0.003(3) 0.004(3) 0.011(3)
N3 0.033(4) 0.026(4) 0.042(5) 0.019(3) 0.004(3) 0.007(3)
N4 0.033(4) 0.019(3) 0.041(5) 0.002(3) 0.001(3) 0.000(3)
N5 0.033(4) 0.034(4) 0.025(4) 0.005(3) 0.000(3) 0.007(3)
N6 0.038(4) 0.031(4) 0.023(4) 0.010(3) 0.014(3) 0.010(3)
C1 0.031(4) 0.028(4) 0.029(5) 0.008(4) 0.009(4) 0.011(4)
C2 0.030(4) 0.025(4) 0.045(6) 0.014(4) 0.014(4) 0.007(4)
C3 0.038(5) 0.042(5) 0.050(6) 0.022(5) 0.019(5) 0.019(4)
C4 0.063(7) 0.051(6) 0.091(9) 0.048(7) 0.033(6) 0.024(6)
C5 0.046(6) 0.059(7) 0.093(9) 0.049(7) 0.039(6) 0.014(5)
C6 0.038(5) 0.059(7) 0.086(9) 0.038(6) 0.028(6) 0.021(5)
C7 0.038(5) 0.040(5) 0.065(7) 0.028(5) 0.020(5) 0.018(4)
C8 0.033(4) 0.027(4) 0.059(7) 0.022(5) 0.024(5) 0.014(4)
C9 0.037(5) 0.044(6) 0.078(8) 0.035(6) 0.024(5) 0.022(5)
C10 0.055(7) 0.063(8) 0.139(13) 0.066(9) 0.055(8) 0.040(6)
C11 0.075(8) 0.050(7) 0.164(15) 0.055(9) 0.073(10) 0.047(7)
C12 0.062(7) 0.031(5) 0.092(9) 0.010(6) 0.045(7) 0.020(5)
C13 0.046(5) 0.032(5) 0.072(8) 0.018(5) 0.039(6) 0.018(4)
C14 0.046(6) 0.114(10) 0.098(11) 0.074(9) 0.039(7) 0.050(7)
C15 0.086(9) 0.110(11) 0.106(12) 0.075(10) 0.002(8) 0.027(9)
C16 0.115(11) 0.075(9) 0.070(9) 0.034(8) 0.021(8) 0.028(9)
C17 0.062(6) 0.042(6) 0.047(6) 0.008(5) 0.023(5) 0.018(5)
C18 0.098(9) 0.058(7) 0.065(9) 0.018(6) 0.040(7) 0.021(7)
C19 0.076(8) 0.063(8) 0.068(9) 0.011(7) 0.027(7) 0.020(7)
C20 0.026(4) 0.024(4) 0.035(5) 0.012(4) 0.005(4) 0.009(3)
C21 0.029(4) 0.024(4) 0.054(6) 0.016(4) 0.009(4) 0.013(4)
C22 0.032(5) 0.034(5) 0.054(7) 0.017(5) 0.005(4) 0.012(4)
C23 0.039(5) 0.041(6) 0.067(8) 0.011(5) -0.007(5) 0.007(5)
C24 0.024(5) 0.055(7) 0.100(10) 0.042(7) 0.001(6) 0.005(5)
C25 0.026(5) 0.063(7) 0.081(9) 0.033(7) 0.016(5) 0.016(5)
C26 0.035(5) 0.046(6) 0.066(7) 0.024(5) 0.019(5) 0.022(4)
C27 0.034(5) 0.026(4) 0.049(6) 0.007(4) 0.014(4) 0.013(4)
C28 0.031(5) 0.036(5) 0.064(7) 0.016(5) 0.013(5) 0.016(4)
C29 0.063(7) 0.047(6) 0.081(9) 0.019(6) 0.017(6) 0.037(6)
C30 0.067(7) 0.056(7) 0.099(11) 0.009(7) 0.032(7) 0.039(6)
C31 0.076(8) 0.061(7) 0.051(7) 0.004(6) 0.020(6) 0.037(6)
C32 0.046(5) 0.047(6) 0.045(6) 0.004(5) 0.013(5) 0.022(5)
C33 0.044(5) 0.031(5) 0.051(6) 0.014(5) 0.005(5) 0.016(4)
C34 0.060(6) 0.055(7) 0.066(8) 0.026(6) 0.014(6) 0.021(6)
C35 0.056(6) 0.051(6) 0.064(8) 0.021(6) -0.006(6) 0.011(5)
C36 0.056(6) 0.075(7) 0.038(6) 0.019(6) 0.026(5) 0.032(6)
C37 0.104(10) 0.098(10) 0.052(9) 0.022(8) 0.014(8) 0.025(9)
C38 0.113(11) 0.083(9) 0.074(10) 0.044(8) 0.016(8) 0.032(9)
C39 0.036(5) 0.025(4) 0.040(6) 0.009(4) 0.015(4) 0.014(4)
C40 0.030(4) 0.031(5) 0.032(5) 0.003(4) 0.007(4) 0.001(4)
C41 0.057(6) 0.033(5) 0.045(6) 0.013(5) 0.004(5) 0.007(5)
C42 0.058(6) 0.052(6) 0.052(7) 0.015(6) -0.008(6) 0.006(5)
C43 0.050(6) 0.050(6) 0.043(7) 0.010(5) 0.001(5) -0.002(5)
C44 0.063(6) 0.026(5) 0.043(6) 0.000(5) 0.009(5) -0.007(5)
C45 0.059(6) 0.034(5) 0.032(6) 0.008(4) 0.005(5) 0.010(5)
C46 0.036(4) 0.023(4) 0.035(5) 0.014(4) -0.002(4) 0.007(4)
C47 0.040(5) 0.029(4) 0.035(5) 0.010(4) 0.014(4) 0.010(4)
C48 0.043(5) 0.049(6) 0.056(7) 0.029(5) 0.014(5) 0.008(5)
C49 0.051(6) 0.039(5) 0.065(7) 0.032(5) 0.016(5) 0.012(5)
C50 0.049(5) 0.035(5) 0.050(6) 0.018(5) 0.010(5) 0.016(4)
C51 0.039(5) 0.024(4) 0.040(6) 0.009(4) 0.007(4) 0.006(4)
C52 0.036(5) 0.041(5) 0.047(6) 0.023(5) 0.008(4) 0.008(4)
C53 0.162(15) 0.087(10) 0.088(11) 0.014(9) 0.018(10) 0.090(11)
C54 0.043(6) 0.072(8) 0.175(16) 0.053(10) -0.006(8) 0.021(6)
C55 0.050(5) 0.031(5) 0.062(7) 0.023(5) 0.024(5) 0.014(4)
C56 0.053(6) 0.063(7) 0.113(11) 0.042(8) 0.018(7) 0.027(6)
C57 0.075(8) 0.100(10) 0.085(10) 0.036(8) 0.052(8) 0.046(8)
C58 0.030(4) 0.029(5) 0.040(6) 0.011(4) 0.009(4) 0.007(4)
C59 0.039(5) 0.027(5) 0.060(7) 0.019(5) 0.012(5) 0.011(4)
C60 0.070(7) 0.057(7) 0.055(8) 0.027(6) 0.023(6) 0.025(6)
C61 0.117(10) 0.049(7) 0.071(9) 0.037(7) 0.028(8) 0.022(7)
C62 0.117(11) 0.065(8) 0.077(10) 0.047(8) 0.044(9) 0.036(8)
C63 0.082(8) 0.033(6) 0.116(12) 0.035(7) 0.034(9) 0.012(6)
C64 0.061(6) 0.028(5) 0.067(8) 0.009(5) 0.016(6) 0.007(5)
C65 0.042(5) 0.027(5) 0.049(7) 0.004(5) -0.011(5) 0.000(4)
C66 0.041(5) 0.041(6) 0.053(7) 0.010(5) 0.000(5) 0.003(5)
C67 0.054(7) 0.076(9) 0.091(11) -0.012(8) -0.002(7) 0.012(7)
C68 0.065(9) 0.065(9) 0.118(14) -0.043(9) -0.021(9) -0.006(7)
C69 0.068(8) 0.053(7) 0.086(10) -0.018(7) -0.008(7) 0.008(6)
C70 0.063(7) 0.031(5) 0.054(7) 0.000(5) 0.001(6) 0.010(5)
C71 0.056(5) 0.067(6) 0.081(7) 0.022(5) 0.027(5) 0.023(5)
C72 0.072(7) 0.099(8) 0.101(9) 0.014(7) 0.034(6) -0.002(6)
C73 0.086(7) 0.069(6) 0.094(8) 0.018(6) 0.028(6) 0.038(6)
C74 0.071(7) 0.033(5) 0.061(8) -0.003(5) 0.009(6) 0.018(5)
C75 0.073(8) 0.088(10) 0.093(11) 0.021(8) 0.011(8) 0.037(8)
C76 0.125(11) 0.060(8) 0.073(10) 0.005(7) 0.043(9) 0.041(8)
C77 0.027(4) 0.042(5) 0.032(5) 0.016(4) 0.007(4) 0.011(4)
C78 0.038(5) 0.045(5) 0.029(5) 0.004(4) -0.001(4) 0.010(4)
C79 0.090(8) 0.052(7) 0.040(7) -0.007(5) -0.003(6) 0.026(6)
C80 0.055(6) 0.073(8) 0.052(7) 0.022(6) 0.002(5) 0.024(6)
C81 0.053(6) 0.046(6) 0.031(5) 0.019(5) 0.005(5) 0.009(5)
C82 0.076(8) 0.105(10) 0.052(8) 0.042(8) 0.030(7) 0.029(8)
C83 0.129(11) 0.053(7) 0.072(9) 0.041(7) 0.023(8) 0.023(8)

loop_
_atom_type_symbol
_atom_type_description
_atom_type_scat_dispersion_real
_atom_type_scat_dispersion_imag
_atom_type_scat_source
C C 0.0033 0.0016 'International Tables Vol C Tables 4.2.6.8 and 6.1.1.4'
H H 0.0000 0.0000 'International Tables Vol C Tables 4.2.6.8 and 6.1.1.4'
N N 0.0061 0.0033 'International Tables Vol C Tables 4.2.6.8 and 6.1.1.4'
O O 0.0106 0.0060 'International Tables Vol C Tables 4.2.6.8 and 6.1.1.4'
Yb Yb -0.3850 5.5486 'International Tables Vol C Tables 4.2.6.8 and 6.1.1.4'

loop_
_geom_angle_atom_site_label_1
_geom_angle_atom_site_label_2
_geom_angle_atom_site_label_3
_geom_angle
O1 Yb1 Yb2 43.64(13)
O1 Yb1 C1 27.62(18)
O1 Yb1 C39 121.3(2)
O2 Yb1 Yb2 47.15(13)
O2 Yb1 O1 71.99(17)
O2 Yb1 O3 83.23(19)
O2 Yb1 N1 125.36(19)
O2 Yb1 N3 112.51(19)
O2 Yb1 C1 98.63(19)
O2 Yb1 C39 96.8(2)
O2 Yb1 C77 80.1(2)
O3 Yb1 Yb2 117.92(12)
O3 Yb1 O1 93.86(19)
O3 Yb1 N1 88.1(2)
O3 Yb1 N3 56.3(2)
O3 Yb1 C1 89.9(2)
O3 Yb1 C39 27.9(2)
O3 Yb1 C77 163.0(2)
N1 Yb1 Yb2 93.42(15)
N1 Yb1 O1 54.88(18)
N1 Yb1 N3 106.4(2)
N1 Yb1 C1 27.3(2)
N1 Yb1 C39 99.9(2)
N3 Yb1 Yb2 158.59(15)
N3 Yb1 O1 147.4(2)
N3 Yb1 C1 128.5(2)
N3 Yb1 C39 28.5(2)
N6 Yb1 Yb2 79.36(16)
N6 Yb1 O1 107.5(2)
N6 Yb1 O2 102.9(2)
N6 Yb1 O3 158.6(2)
N6 Yb1 N1 104.1(2)
N6 Yb1 N3 102.9(2)
N6 Yb1 C1 109.0(2)
N6 Yb1 C39 130.9(2)
N6 Yb1 C77 33.2(2)
C1 Yb1 Yb2 68.65(15)
C39 Yb1 Yb2 141.10(15)
C39 Yb1 C1 111.8(2)
C77 Yb1 Yb2 46.43(18)
C77 Yb1 O1 77.7(2)
C77 Yb1 N1 98.6(3)
C77 Yb1 N3 134.6(3)
C77 Yb1 C1 89.1(3)
C77 Yb1 C39 159.1(3)
O1 Yb2 Yb1 46.96(12)
O1 Yb2 O2 71.82(18)
O1 Yb2 O4 83.44(19)
O1 Yb2 N2 124.8(2)
O1 Yb2 N4 110.8(2)
O1 Yb2 C20 98.5(2)
O1 Yb2 C58 96.6(2)
O1 Yb2 C77 80.3(2)
O2 Yb2 Yb1 43.58(11)
O2 Yb2 N2 54.63(19)
O2 Yb2 C20 27.71(19)
O2 Yb2 C58 120.3(2)
O4 Yb2 Yb1 117.41(14)
O4 Yb2 O2 92.95(19)
O4 Yb2 N2 86.8(2)
O4 Yb2 N4 56.6(2)
O4 Yb2 C20 88.8(2)
O4 Yb2 C58 27.8(2)
O4 Yb2 C77 163.0(3)
N2 Yb2 Yb1 93.33(15)
N2 Yb2 C20 27.0(2)
N2 Yb2 C58 99.1(2)
N4 Yb2 Yb1 156.73(16)
N4 Yb2 O2 147.7(2)
N4 Yb2 N2 108.0(2)
N4 Yb2 C20 129.5(2)
N4 Yb2 C58 28.8(2)
N5 Yb2 Yb1 79.86(17)
N5 Yb2 O1 104.2(2)
N5 Yb2 O2 107.0(2)
N5 Yb2 O4 160.0(2)
N5 Yb2 N2 103.0(2)
N5 Yb2 N4 103.5(2)
N5 Yb2 C20 107.9(2)
N5 Yb2 C58 132.2(3)
N5 Yb2 C77 33.6(3)
C20 Yb2 Yb1 68.74(15)
C58 Yb2 Yb1 140.42(19)
C58 Yb2 C20 110.8(2)
C77 Yb2 Yb1 46.4(2)
C77 Yb2 O2 77.3(2)
C77 Yb2 N2 98.4(2)
C77 Yb2 N4 134.9(3)
C77 Yb2 C20 88.7(2)
C77 Yb2 C58 160.5(3)
Yb2 O1 Yb1 89.40(18)
C1 O1 Yb1 95.0(4)
C1 O1 Yb2 149.7(5)
Yb1 O2 Yb2 89.27(17)
C20 O2 Yb1 150.2(5)
C20 O2 Yb2 94.6(4)
C39 O3 Yb1 96.4(5)
C58 O4 Yb2 97.0(5)
C1 N1 Yb1 96.1(5)
C1 N1 C8 122.8(6)
C8 N1 Yb1 139.7(5)
C20 N2 Yb2 94.6(4)
C20 N2 C27 124.8(6)
C27 N2 Yb2 138.9(5)
C39 N3 Yb1 91.4(5)
C39 N3 C46 126.2(7)
C46 N3 Yb1 141.3(6)
C58 N4 Yb2 90.7(5)
C58 N4 C65 125.6(7)
C65 N4 Yb2 143.5(6)
C77 N5 Yb2 79.0(5)
C77 N5 C78 125.9(7)
C78 N5 Yb2 155.0(5)
C77 N6 Yb1 79.6(5)
C77 N6 C81 125.8(7)
C81 N6 Yb1 154.6(6)
O1 C1 Yb1 57.4(3)
O1 C1 C2 115.5(6)
N1 C1 Yb1 56.6(4)
N1 C1 O1 113.8(7)
N1 C1 C2 130.6(7)
C2 C1 Yb1 171.5(5)
C3 C2 C1 118.9(7)
C3 C2 C7 117.4(7)
C7 C2 C1 123.6(7)
C4 C3 C2 121.1(8)
C5 C4 C3 120.6(8)
C6 C5 C4 119.7(8)
C5 C6 C7 119.9(8)
C6 C7 C2 121.2(8)
C9 C8 N1 116.7(9)
C13 C8 N1 120.5(7)
C13 C8 C9 122.7(8)
C8 C9 C14 122.1(8)
C10 C9 C8 117.2(11)
C10 C9 C14 120.7(10)
C11 C10 C9 120.5(11)
C10 C11 C12 122.3(10)
C11 C12 C13 119.9(11)
C8 C13 C12 117.3(10)
C8 C13 C17 123.9(7)
C12 C13 C17 118.7(10)
C9 C14 C15 116.0(11)
C9 C14 C16 111.0(9)
C15 C14 C16 108.0(10)
C18 C17 C13 111.4(8)
C19 C17 C13 112.6(8)
C19 C17 C18 108.8(9)
O2 C20 Yb2 57.7(4)
O2 C20 C21 114.3(7)
N2 C20 Yb2 58.4(4)
N2 C20 O2 116.0(7)
N2 C20 C21 129.7(7)
C21 C20 Yb2 170.7(6)
C22 C21 C20 117.9(7)
C22 C21 C26 119.6(8)
C26 C21 C20 122.5(9)
C21 C22 C23 122.0(9)
C22 C23 C24 118.5(10)
C25 C24 C23 119.6(9)
C24 C25 C26 120.8(9)
C25 C26 C21 119.4(10)
C28 C27 N2 119.6(8)
C32 C27 N2 118.1(7)
C32 C27 C28 122.3(7)
C27 C28 C33 124.2(7)
C29 C28 C27 115.4(9)
C29 C28 C33 120.4(8)
C30 C29 C28 123.0(10)
C31 C30 C29 119.8(9)
C30 C31 C32 120.9(11)
C27 C32 C36 121.7(8)
C31 C32 C27 118.7(9)
C31 C32 C36 119.6(9)
C28 C33 C34 111.2(8)
C28 C33 C35 113.6(8)
C35 C33 C34 109.4(8)
C37 C36 C32 114.9(9)
C37 C36 C38 109.4(9)
C38 C36 C32 112.5(9)
O3 C39 Yb1 55.6(4)
O3 C39 N3 115.4(8)
O3 C39 C40 115.4(7)
N3 C39 Yb1 60.1(4)
N3 C39 C40 129.2(7)
C40 C39 Yb1 168.4(5)
C41 C40 C39 117.1(7)
C41 C40 C45 118.2(8)
C45 C40 C39 124.7(8)
C40 C41 C42 120.1(9)
C41 C42 C43 121.3(9)
C44 C43 C42 118.6(10)
C43 C44 C45 121.0(9)
C44 C45 C40 120.6(8)
C47 C46 N3 120.7(6)
C47 C46 C51 120.6(7)
C51 C46 N3 118.5(7)
C46 C47 C52 122.6(7)
C48 C47 C46 117.0(7)
C48 C47 C52 120.3(7)
C49 C48 C47 122.6(8)
C48 C49 C50 119.3(8)
C49 C50 C51 122.3(8)
C46 C51 C55 120.1(7)
C50 C51 C46 118.1(8)
C50 C51 C55 121.8(7)
C53 C52 C47 111.4(8)
C53 C52 C54 112.3(10)
C54 C52 C47 112.1(8)
C56 C55 C51 113.7(8)
C56 C55 C57 109.1(8)
C57 C55 C51 110.8(8)
O4 C58 Yb2 55.2(4)
O4 C58 N4 115.5(7)
O4 C58 C59 116.4(8)
N4 C58 Yb2 60.4(4)
N4 C58 C59 128.1(8)
C59 C58 Yb2 170.3(7)
C60 C59 C58 115.9(8)
C60 C59 C64 119.4(9)
C64 C59 C58 124.5(10)
C59 C60 C61 122.1(11)
C62 C61 C60 117.6(12)
C61 C62 C63 121.1(11)
C62 C63 C64 120.6(11)
C59 C64 C63 119.2(11)
C66 C65 N4 119.9(9)
C70 C65 N4 119.3(8)
C70 C65 C66 120.8(9)
C65 C66 C71 120.6(9)
C67 C66 C65 117.7(10)
C67 C66 C71 121.8(10)
C66 C67 C68 121.3(11)
C69 C68 C67 120.9(12)
C68 C69 C70 120.1(12)
C65 C70 C69 119.2(10)
C65 C70 C74 120.7(9)
C69 C70 C74 120.1(10)
C72 C71 C66 113.9(10)
C73 C71 C66 112.7(10)
C73 C71 C72 111.0(10)
C70 C74 C76 113.6(10)
C75 C74 C70 111.2(9)
C75 C74 C76 108.0(9)
Yb1 C77 Yb2 87.2(3)
N5 C77 Yb1 153.6(6)
N5 C77 Yb2 67.4(4)
N6 C77 Yb1 67.2(5)
N6 C77 Yb2 152.9(6)
N6 C77 N5 139.0(8)
N5 C78 C79 108.6(7)
N5 C78 C80 110.2(8)
C79 C78 C80 110.6(8)
N6 C81 C82 110.0(7)
N6 C81 C83 108.2(8)
C82 C81 C83 110.6(9)
C85A C84A C89A 120.0
C85A C84A C90A 120.2(16)
C89A C84A C90A 119.7(16)
C86A C85A C84A 120.0
C85A C86A C87A 120.0
C88A C87A C86A 120.0
C87A C88A C89A 120.0
C88A C89A C84A 120.0
C85B C84B C89B 120.0
C85B C84B C90B 120.5(16)
C89B C84B C90B 119.0(16)
C86B C85B C84B 120.0
C85B C86B C87B 120.0
C86B C87B C88B 120.0
C89B C88B C87B 120.0
C88B C89B C84B 120.0
C92A C91A C96A 120.0
C92A C91A C97A 113.7(16)
C96A C91A C97A 126.2(16)
C93A C92A C91A 120.0
C92A C93A C94A 120.0
C93A C94A C95A 120.0
C94A C95A C96A 120.0
C95A C96A C91A 120.0
C92B C91B C96B 120.0
C92B C91B C97B 117.9(16)
C96B C91B C97B 122.1(16)
C91B C92B C93B 120.0
C94B C93B C92B 120.0
C93B C94B C95B 120.0
C94B C95B C96B 120.0
C95B C96B C91B 120.0
C99 C98 C103 120.0
C99 C98 C104 123.0(16)
C103 C98 C104 116.9(16)
C98 C99 C100 120.0
C101 C100 C99 120.0
C102 C101 C100 120.0
C101 C102 C103 120.0
C102 C103 C98 120.0
C106 C105 C110 120.0
C106 C105 C111 111.3(16)
C110 C105 C111 128.5(16)
C107 C106 C105 120.0
C106 C107 C108 120.0
C107 C108 C109 120.0
C110 C109 C108 120.0
C109 C110 C105 120.0

loop_
_geom_bond_atom_site_label_1
_geom_bond_atom_site_label_2
_geom_bond_distance
Yb1 Yb2 3.2647(5)
Yb1 O1 2.386(5)
Yb1 O2 2.251(5)
Yb1 O3 2.281(6)
Yb1 N1 2.371(6)
Yb1 N3 2.381(6)
Yb1 N6 2.219(7)
Yb1 C1 2.823(8)
Yb1 C39 2.745(9)
Yb1 C77 2.367(9)
Yb2 O1 2.253(5)
Yb2 O2 2.394(5)
Yb2 O4 2.267(5)
Yb2 N2 2.413(6)
Yb2 N4 2.382(6)
Yb2 N5 2.227(6)
Yb2 C20 2.823(7)
Yb2 C58 2.739(8)
Yb2 C77 2.368(8)
O1 C1 1.314(8)
O2 C20 1.317(8)
O3 C39 1.294(9)
O4 C58 1.286(10)
N1 C1 1.302(9)
N1 C8 1.448(10)
N2 C20 1.284(10)
N2 C27 1.448(9)
N3 C39 1.311(10)
N3 C46 1.425(9)
N4 C58 1.321(11)
N4 C65 1.437(11)
N5 C77 1.337(11)
N5 C78 1.472(11)
N6 C77 1.319(10)
N6 C81 1.496(10)
C1 C2 1.487(10)
C2 C3 1.385(10)
C2 C7 1.389(11)
C3 C4 1.371(12)
C4 C5 1.369(13)
C5 C6 1.366(12)
C6 C7 1.383(12)
C8 C9 1.415(12)
C8 C13 1.399(13)
C9 C10 1.400(13)
C9 C14 1.477(16)
C10 C11 1.370(18)
C11 C12 1.373(17)
C12 C13 1.416(12)
C13 C17 1.538(14)
C14 C15 1.535(14)
C14 C16 1.541(17)
C17 C18 1.537(13)
C17 C19 1.501(14)
C20 C21 1.496(11)
C21 C22 1.359(12)
C21 C26 1.394(11)
C22 C23 1.392(12)
C23 C24 1.397(14)
C24 C25 1.382(15)
C25 C26 1.388(13)
C27 C28 1.419(12)
C27 C32 1.386(12)
C28 C29 1.389(12)
C28 C33 1.499(13)
C29 C30 1.373(15)
C30 C31 1.365(15)
C31 C32 1.383(12)
C32 C36 1.523(13)
C33 C34 1.553(12)
C33 C35 1.540(13)
C36 C37 1.511(15)
C36 C38 1.516(15)
C39 C40 1.489(12)
C40 C41 1.381(12)
C40 C45 1.401(11)
C41 C42 1.381(13)
C42 C43 1.386(13)
C43 C44 1.362(13)
C44 C45 1.382(13)
C46 C47 1.410(11)
C46 C51 1.418(10)
C47 C48 1.401(11)
C47 C52 1.533(11)
C48 C49 1.360(12)
C49 C50 1.366(12)
C50 C51 1.377(11)
C51 C55 1.520(12)
C52 C53 1.473(15)
C52 C54 1.496(13)
C55 C56 1.506(13)
C55 C57 1.517(15)
C58 C59 1.512(11)
C59 C60 1.365(14)
C59 C64 1.386(13)
C60 C61 1.413(13)
C61 C62 1.364(17)
C62 C63 1.382(17)
C63 C64 1.391(14)
C65 C66 1.428(13)
C65 C70 1.377(13)
C66 C67 1.364(15)
C66 C71 1.515(14)
C67 C68 1.369(17)
C68 C69 1.368(17)
C69 C70 1.384(15)
C70 C74 1.527(14)
C71 C72 1.515(15)
C71 C73 1.478(14)
C74 C75 1.494(14)
C74 C76 1.532(15)
C78 C79 1.525(13)
C78 C80 1.539(12)
C81 C82 1.499(13)
C81 C83 1.526(13)
C84A C85A 1.3900
C84A C89A 1.3900
C84A C90A 1.465(15)
C85A C86A 1.3900
C86A C87A 1.3900
C87A C88A 1.3900
C88A C89A 1.3900
C84B C85B 1.3900
C84B C89B 1.3900
C84B C90B 1.463(15)
C85B C86B 1.3900
C86B C87B 1.3900
C87B C88B 1.3900
C88B C89B 1.3900
C91A C92A 1.3900
C91A C96A 1.3900
C91A C97A 1.427(15)
C92A C93A 1.3900
C93A C94A 1.3900
C94A C95A 1.3900
C95A C96A 1.3900
C91B C92B 1.3900
C91B C96B 1.3900
C91B C97B 1.430(15)
C92B C93B 1.3900
C93B C94B 1.3900
C94B C95B 1.3900
C95B C96B 1.3900
C98 C99 1.3900
C98 C103 1.3900
C98 C104 1.427(16)
C99 C100 1.3900
C100 C101 1.3900
C101 C102 1.3900
C102 C103 1.3900
C105 C106 1.3900
C105 C110 1.3900
C105 C111 1.464(16)
C106 C107 1.3900
C107 C108 1.3900
C108 C109 1.3900
C109 C110 1.3900
